data_4302243
loop_
_publ_author_name
'Olga A. Egorova'
'Olga G. Tsay'
'Snehadrinarayan Khatua'
'Jung Oh Huh'
'David G. Churchill'

_publ_section_title
;
A Chiralmeso-ABC-Corrolatochromium(V) Complex
;
_journal_name_full 'Inorganic Chemistry'
_journal_page_first 4634
_journal_page_last 4636
_journal_paper_doi 10.1021/ic900393v
_journal_volume 48
_journal_year 2009
_chemical_formula_sum 'C39 H17 Br Cr F5 N4 O S'
_chemical_formula_weight 816.54
_chemical_name_systematic
;

 ?

;
_space_group_IT_number 15
_symmetry_cell_setting monoclinic
_symmetry_space_group_name_Hall '-C 2yc'
_symmetry_space_group_name_H-M 'C 1 2/c 1'
_atom_sites_solution_hydrogens geom
_atom_sites_solution_primary direct
_atom_sites_solution_secondary difmap
_audit_creation_method SHELXL-97
_cell_angle_alpha 90.00
_cell_angle_beta 91.839(3)
_cell_angle_gamma 90.00
_cell_formula_units_Z 8
_cell_length_a 30.3205(16)
_cell_length_b 12.0969(6)
_cell_length_c 19.7750(10)
_cell_measurement_reflns_used 3072
_cell_measurement_temperature 293(2)
_cell_measurement_theta_max 19.34
_cell_measurement_theta_min 1.34
_cell_volume 7249.4(6)
_computing_cell_refinement 'Bruker APEX II'
_computing_data_collection 'Bruker APEX II'
_computing_data_reduction 'Bruker APEX II'
_computing_molecular_graphics ORTEP3
_computing_publication_material 'Bruker SHELXTL'
_computing_structure_refinement 'SHELXL-97 (Sheldrick, 1997)'
_computing_structure_solution 'SHELXS-97 (Sheldrick, 1990)'
_diffrn_ambient_temperature 293(2)
_diffrn_measured_fraction_theta_full 0.999
_diffrn_measured_fraction_theta_max 0.999
_diffrn_measurement_device_type 'CCD area detector'
_diffrn_measurement_method 'phi and omega scans'
_diffrn_radiation_monochromator graphite
_diffrn_radiation_source 'fine-focus sealed tube'
_diffrn_radiation_type MoK\a
_diffrn_radiation_wavelength 0.71073
_diffrn_reflns_av_R_equivalents 0.0554
_diffrn_reflns_av_sigmaI/netI 0.0461
_diffrn_reflns_limit_h_max 27
_diffrn_reflns_limit_h_min -28
_diffrn_reflns_limit_k_max 10
_diffrn_reflns_limit_k_min -11
_diffrn_reflns_limit_l_max 18
_diffrn_reflns_limit_l_min -18
_diffrn_reflns_number 16659
_diffrn_reflns_theta_full 19.34
_diffrn_reflns_theta_max 19.34
_diffrn_reflns_theta_min 1.34
_exptl_absorpt_coefficient_mu 1.538
_exptl_absorpt_correction_T_max 0.8614
_exptl_absorpt_correction_T_min 0.7484
_exptl_absorpt_correction_type empirical
_exptl_absorpt_process_details SADABS
_exptl_crystal_colour black
_exptl_crystal_density_diffrn 1.496
_exptl_crystal_density_method 'not measured'
_exptl_crystal_description rectangle
_exptl_crystal_F_000 3256
_exptl_crystal_size_max 0.20
_exptl_crystal_size_mid 0.10
_exptl_crystal_size_min 0.10
_refine_diff_density_max 0.838
_refine_diff_density_min -0.856
_refine_diff_density_rms 0.094
_refine_ls_extinction_method none
_refine_ls_goodness_of_fit_ref 1.083
_refine_ls_hydrogen_treatment constr
_refine_ls_matrix_type full
_refine_ls_number_parameters 469
_refine_ls_number_reflns 3072
_refine_ls_number_restraints 24
_refine_ls_restrained_S_all 1.083
_refine_ls_R_factor_all 0.0898
_refine_ls_R_factor_gt 0.0647
_refine_ls_shift/su_max 0.000
_refine_ls_shift/su_mean 0.000
_refine_ls_structure_factor_coef Fsqd
_refine_ls_weighting_details 'calc w=1/[\s^2^(Fo^2^)+(0.1361P)^2^+11.2911P] where P=(Fo^2^+2Fc^2^)/3'
_refine_ls_weighting_scheme calc
_refine_ls_wR_factor_gt 0.1910
_refine_ls_wR_factor_ref 0.2060
_reflns_number_gt 2154
_reflns_number_total 3072
_reflns_threshold_expression >2sigma(I)
_cod_data_source_file ic900393v_si_002.cif
_cod_data_source_block chu19-01
_cod_depositor_comments
;
The following automatic conversions were performed:
'_symmetry_cell_setting' value 'Monoclinic' changed to 'monoclinic'
according to '/home/saulius/struct/CIF-dictionaries/cif_core.dic'
dictionary named 'cif_core.dic' version 2.4.1 from
2010-06-29.

'_refine_ls_hydrogen_treatment' value 'Constr' changed to
'constr' according to '/home/saulius/struct/CIF-dictionaries/cif_core.dic'
dictionary named 'cif_core.dic' version 2.4.1 from 2010-06-29.

Automatic conversion script
Id: cif_fix_enum 1527 2010-12-29 10:47:43Z saulius 
;
_cod_original_sg_symbol_H-M 'C 2/c'
_cod_database_code 4302243

loop_
_symmetry_equiv_pos_as_xyz
'x, y, z'
'-x, y, -z+1/2'
'x+1/2, y+1/2, z'
'-x+1/2, y+1/2, -z+1/2'
'-x, -y, -z'
'x, -y, z-1/2'
'-x+1/2, -y+1/2, -z'
'x+1/2, -y+1/2, z-1/2'

loop_
_atom_site_label
_atom_site_type_symbol
_atom_site_fract_x
_atom_site_fract_y
_atom_site_fract_z
_atom_site_U_iso_or_equiv
_atom_site_adp_type
_atom_site_occupancy
_atom_site_symmetry_multiplicity
_atom_site_calc_flag
_atom_site_refinement_flags
_atom_site_disorder_assembly
_atom_site_disorder_group
C1 C 0.2405(4) 0.0051(9) 0.6716(5) 0.054(3) Uani 1 1 d . . .
C2 C 0.2287(4) -0.0977(10) 0.6994(5) 0.063(3) Uani 1 1 d . . .
H2 H 0.2007 -0.1197 0.7118 0.076 Uiso 1 1 calc R . .
C3 C 0.2668(4) -0.1589(9) 0.7044(5) 0.060(3) Uani 1 1 d . . .
H3 H 0.2691 -0.2299 0.7222 0.072 Uiso 1 1 calc R . .
C4 C 0.3019(4) -0.0969(8) 0.6783(4) 0.047(3) Uani 1 1 d . . .
C5 C 0.3728(4) -0.0511(8) 0.6302(5) 0.051(3) Uani 1 1 d . . .
C6 C 0.4147(4) -0.0707(9) 0.6030(5) 0.066(3) Uani 1 1 d . . .
H6 H 0.4302 -0.1369 0.6068 0.079 Uiso 1 1 calc R . .
C7 C 0.4291(4) 0.0214(9) 0.5704(5) 0.069(3) Uani 1 1 d . . .
H7 H 0.4558 0.0293 0.5490 0.083 Uiso 1 1 calc R . .
C8 C 0.3957(3) 0.1023(8) 0.5754(5) 0.049(3) Uani 1 1 d . . .
C9 C 0.3974(3) 0.2073(9) 0.5493(5) 0.052(3) Uani 1 1 d . . .
C10 C 0.3629(4) 0.2831(8) 0.5504(4) 0.048(3) Uani 1 1 d . . .
C11 C 0.3616(4) 0.3929(9) 0.5242(5) 0.062(3) Uani 1 1 d . . .
H11 H 0.3846 0.4280 0.5028 0.074 Uiso 1 1 calc R . .
C12 C 0.3216(4) 0.4381(9) 0.5356(5) 0.056(3) Uani 1 1 d . . .
H12 H 0.3129 0.5097 0.5242 0.067 Uiso 1 1 calc R . .
C13 C 0.2950(4) 0.3580(8) 0.5677(4) 0.050(3) Uani 1 1 d . . .
C14 C 0.2517(4) 0.3659(9) 0.5861(5) 0.051(3) Uani 1 1 d . . .
C15 C 0.2289(4) 0.2780(9) 0.6137(5) 0.049(3) Uani 1 1 d . . .
C16 C 0.1840(4) 0.2615(10) 0.6265(5) 0.061(3) Uani 1 1 d . . .
H16 H 0.1616 0.3132 0.6195 0.073 Uiso 1 1 calc R . .
C17 C 0.1788(3) 0.1552(11) 0.6511(5) 0.064(3) Uani 1 1 d . . .
H17 H 0.1525 0.1224 0.6633 0.077 Uiso 1 1 calc R . .
C18 C 0.2207(4) 0.1065(9) 0.6539(4) 0.051(3) Uani 1 1 d . . .
C19 C 0.3461(4) -0.1217(7) 0.6655(4) 0.046(3) Uani 1 1 d . . .
C20 C 0.3652(4) -0.2313(8) 0.6873(4) 0.061(3) Uani 1 1 d . . .
C21 C 0.4095(2) -0.2397(6) 0.7344(3) 0.0154(18) Uani 1 1 d U . .
H21 H 0.4283 -0.1870 0.7539 0.018 Uiso 1 1 calc R . .
C22 C 0.4094(4) -0.3705(10) 0.7352(6) 0.072(3) Uani 1 1 d . . .
C23 C 0.3750(4) -0.4301(9) 0.7010(5) 0.060(3) Uani 1 1 d U . .
C24 C 0.3732(4) -0.5454(9) 0.7046(5) 0.075(3) Uani 1 1 d . . .
H24 H 0.3514 -0.5859 0.6814 0.090 Uiso 1 1 calc R . .
C25 C 0.4062(3) -0.5967(8) 0.7452(4) 0.043(2) Uani 1 1 d U . .
H25 H 0.4045 -0.6729 0.7504 0.052 Uiso 1 1 calc R . .
C26 C 0.4336(4) -0.5545(10) 0.7711(5) 0.071(3) Uani 1 1 d U . .
H26 H 0.4537 -0.5976 0.7959 0.085 Uiso 1 1 calc R . .
C27 C 0.4412(4) -0.4340(13) 0.7698(7) 0.102(5) Uani 1 1 d . . .
H27 H 0.4660 -0.4021 0.7909 0.123 Uiso 1 1 calc R . .
C28 C 0.4387(4) 0.2475(9) 0.5168(6) 0.054(3) Uani 1 1 d . . .
C29 C 0.4689(4) 0.3145(10) 0.5500(7) 0.070(3) Uani 1 1 d . . .
C30 C 0.5055(4) 0.3518(10) 0.5187(9) 0.074(3) Uani 1 1 d . . .
C31 C 0.5139(4) 0.3245(11) 0.4565(9) 0.071(3) Uani 1 1 d . . .
C32 C 0.4858(5) 0.2567(12) 0.4225(6) 0.069(3) Uani 1 1 d . . .
C33 C 0.4484(4) 0.2175(10) 0.4514(6) 0.063(3) Uani 1 1 d . . .
C34 C 0.2280(3) 0.4742(8) 0.5776(5) 0.056(3) Uani 1 1 d . . .
C35 C 0.2238(3) 0.5295(9) 0.5156(5) 0.061(3) Uani 1 1 d . . .
H35 H 0.2367 0.5004 0.4774 0.074 Uiso 1 1 calc R . .
C36 C 0.2007(4) 0.6268(10) 0.5112(6) 0.077(3) Uani 1 1 d . . .
H36 H 0.1983 0.6631 0.4698 0.092 Uiso 1 1 calc R . .
C37 C 0.1816(4) 0.6705(8) 0.5642(7) 0.068(3) Uani 1 1 d . . .
C38 C 0.1859(4) 0.6217(10) 0.6248(6) 0.073(3) Uani 1 1 d . . .
H38 H 0.1736 0.6565 0.6617 0.088 Uiso 1 1 calc R . .
C39 C 0.2073(3) 0.5239(8) 0.6356(5) 0.056(3) Uani 1 1 d . . .
H39 H 0.2085 0.4905 0.6779 0.067 Uiso 1 1 calc R . .
N1 N 0.2847(3) 0.0058(6) 0.6588(3) 0.045(2) Uani 1 1 d . . .
N2 N 0.3611(2) 0.0600(7) 0.6108(4) 0.048(2) Uani 1 1 d . . .
N3 N 0.3216(3) 0.2621(6) 0.5770(3) 0.046(2) Uani 1 1 d . . .
N4 N 0.2512(3) 0.1811(7) 0.6306(4) 0.052(2) Uani 1 1 d . . .
O1 O 0.3290(2) 0.1957(5) 0.7132(3) 0.0608(18) Uani 1 1 d . . .
F1 F 0.4612(2) 0.3468(6) 0.6138(4) 0.101(2) Uani 1 1 d . . .
F2 F 0.5336(2) 0.4209(6) 0.5529(4) 0.114(2) Uani 1 1 d . . .
F3 F 0.5504(2) 0.3626(6) 0.4261(4) 0.114(3) Uani 1 1 d . . .
F4 F 0.4940(2) 0.2262(7) 0.3575(4) 0.111(2) Uani 1 1 d . . .
F5 F 0.4209(2) 0.1531(6) 0.4154(3) 0.093(2) Uani 1 1 d . . .
S1 S 0.33575(15) -0.3489(3) 0.6597(2) 0.1186(14) Uani 1 1 d . . .
Cr1 Cr 0.31251(5) 0.14658(12) 0.64353(7) 0.0474(6) Uani 1 1 d . . .
Br1 Br 0.14833(6) 0.80452(12) 0.55401(8) 0.1183(8) Uani 1 1 d . . .

loop_
_atom_site_aniso_label
_atom_site_aniso_U_11
_atom_site_aniso_U_22
_atom_site_aniso_U_33
_atom_site_aniso_U_23
_atom_site_aniso_U_13
_atom_site_aniso_U_12
C1 0.066(10) 0.048(8) 0.048(6) -0.003(6) 0.022(6) -0.003(7)
C2 0.058(8) 0.063(8) 0.070(7) -0.007(6) 0.021(6) -0.007(7)
C3 0.068(8) 0.053(7) 0.060(7) 0.000(5) 0.015(6) -0.013(8)
C4 0.053(8) 0.041(7) 0.048(6) -0.004(5) 0.019(6) 0.006(7)
C5 0.061(8) 0.035(7) 0.057(6) 0.006(5) 0.006(6) 0.009(6)
C6 0.047(8) 0.067(9) 0.087(8) 0.006(7) 0.024(6) 0.027(6)
C7 0.068(8) 0.054(8) 0.088(8) 0.022(6) 0.034(6) 0.002(7)
C8 0.059(8) 0.028(6) 0.061(7) 0.009(5) 0.009(6) 0.010(6)
C9 0.047(7) 0.059(8) 0.052(6) -0.001(6) 0.012(6) 0.013(7)
C10 0.057(8) 0.044(7) 0.044(6) 0.006(5) 0.010(6) -0.007(6)
C11 0.054(8) 0.071(9) 0.062(7) 0.018(6) 0.023(6) -0.005(7)
C12 0.064(8) 0.051(7) 0.054(6) 0.008(5) 0.013(6) 0.004(7)
C13 0.062(8) 0.046(7) 0.042(6) 0.003(5) 0.009(6) 0.010(7)
C14 0.051(8) 0.054(8) 0.049(6) 0.001(5) 0.006(6) 0.013(7)
C15 0.044(8) 0.047(8) 0.055(6) 0.002(5) 0.010(5) 0.009(7)
C16 0.055(9) 0.069(9) 0.058(7) 0.006(6) 0.003(6) 0.013(6)
C17 0.037(8) 0.093(10) 0.064(7) -0.008(7) 0.014(5) 0.003(7)
C18 0.052(8) 0.058(8) 0.042(6) -0.011(5) 0.008(5) -0.007(8)
C19 0.069(9) 0.026(7) 0.043(6) 0.000(5) 0.009(6) -0.003(6)
C20 0.101(9) 0.035(6) 0.049(6) -0.020(5) 0.043(6) -0.019(6)
C21 0.016(2) 0.014(2) 0.0161(19) 0.0010(10) 0.0025(10) 0.0010(10)
C22 0.057(8) 0.092(9) 0.067(7) 0.006(7) 0.018(7) 0.001(8)
C23 0.068(7) 0.048(6) 0.067(6) 0.012(5) 0.025(5) 0.011(5)
C24 0.089(9) 0.070(9) 0.065(7) -0.008(6) 0.010(7) -0.011(7)
C25 0.044(3) 0.042(3) 0.044(3) 0.0010(11) 0.0016(11) 0.0010(11)
C26 0.072(3) 0.071(3) 0.071(3) 0.0007(11) 0.0018(11) 0.0016(11)
C27 0.056(8) 0.148(14) 0.104(10) -0.040(9) 0.011(8) -0.036(9)
C28 0.052(8) 0.053(7) 0.057(8) 0.017(6) 0.016(7) 0.009(6)
C29 0.062(9) 0.065(8) 0.085(10) 0.016(8) 0.014(9) -0.006(7)
C30 0.072(10) 0.055(8) 0.097(11) -0.006(8) 0.020(9) -0.017(7)
C31 0.058(9) 0.060(8) 0.096(12) 0.022(8) 0.017(10) 0.007(7)
C32 0.081(10) 0.089(9) 0.039(8) 0.011(7) 0.030(8) 0.045(9)
C33 0.049(8) 0.092(9) 0.049(8) 0.007(7) 0.015(7) 0.003(7)
C34 0.065(7) 0.062(8) 0.040(6) 0.009(6) 0.000(6) 0.006(6)
C35 0.068(8) 0.064(8) 0.052(7) -0.006(6) 0.008(6) 0.017(7)
C36 0.091(9) 0.076(9) 0.064(8) 0.008(7) 0.005(7) 0.019(8)
C37 0.073(8) 0.051(7) 0.082(9) 0.004(8) 0.014(7) 0.019(6)
C38 0.106(10) 0.065(8) 0.050(8) 0.003(6) 0.015(6) 0.020(8)
C39 0.076(8) 0.045(7) 0.046(6) 0.010(5) 0.003(6) 0.035(6)
N1 0.039(6) 0.045(6) 0.050(5) -0.005(4) 0.013(4) -0.001(4)
N2 0.044(5) 0.052(6) 0.049(5) 0.000(4) 0.019(4) -0.006(5)
N3 0.057(6) 0.036(5) 0.045(5) -0.001(4) 0.019(4) 0.006(5)
N4 0.050(5) 0.050(6) 0.057(5) -0.003(4) 0.012(4) -0.008(6)
O1 0.077(5) 0.059(4) 0.046(4) -0.001(3) 0.003(3) 0.002(4)
F1 0.099(5) 0.124(6) 0.080(5) -0.032(4) 0.025(4) -0.032(4)
F2 0.085(5) 0.107(6) 0.153(7) -0.009(5) 0.037(5) -0.026(5)
F3 0.085(5) 0.121(6) 0.140(6) 0.036(5) 0.058(5) -0.002(5)
F4 0.090(5) 0.157(7) 0.089(6) 0.027(5) 0.036(4) 0.031(5)
F5 0.077(5) 0.123(6) 0.081(4) -0.015(4) 0.013(4) 0.007(4)
S1 0.154(4) 0.086(3) 0.117(3) 0.006(2) 0.013(3) 0.014(3)
Cr1 0.0537(11) 0.0419(11) 0.0472(10) 0.0006(7) 0.0101(8) 0.0034(8)
Br1 0.1433(15) 0.0806(11) 0.1316(13) 0.0323(8) 0.0138(10) 0.0467(9)

loop_
_atom_type_symbol
_atom_type_description
_atom_type_scat_dispersion_real
_atom_type_scat_dispersion_imag
_atom_type_scat_source
C C 0.0033 0.0016 'International Tables Vol C Tables 4.2.6.8 and 6.1.1.4'
H H 0.0000 0.0000 'International Tables Vol C Tables 4.2.6.8 and 6.1.1.4'
N N 0.0061 0.0033 'International Tables Vol C Tables 4.2.6.8 and 6.1.1.4'
O O 0.0106 0.0060 'International Tables Vol C Tables 4.2.6.8 and 6.1.1.4'
F F 0.0171 0.0103 'International Tables Vol C Tables 4.2.6.8 and 6.1.1.4'
S S 0.1246 0.1234 'International Tables Vol C Tables 4.2.6.8 and 6.1.1.4'
Cr Cr 0.3209 0.6236 'International Tables Vol C Tables 4.2.6.8 and 6.1.1.4'
Br Br -0.2901 2.4595 'International Tables Vol C Tables 4.2.6.8 and 6.1.1.4'

loop_
_geom_angle_atom_site_label_1
_geom_angle_atom_site_label_2
_geom_angle_atom_site_label_3
_geom_angle
_geom_angle_site_symmetry_1
_geom_angle_site_symmetry_3
_geom_angle_publ_flag
N1 C1 C18 111.1(9) . . ?
N1 C1 C2 109.8(10) . . ?
C18 C1 C2 139.0(12) . . ?
C3 C2 C1 106.2(10) . . ?
C3 C2 H2 126.9 . . ?
C1 C2 H2 126.9 . . ?
C2 C3 C4 109.3(9) . . ?
C2 C3 H3 125.4 . . ?
C4 C3 H3 125.4 . . ?
N1 C4 C19 119.4(9) . . ?
N1 C4 C3 107.0(9) . . ?
C19 C4 C3 133.4(10) . . ?
C19 C5 C6 129.4(10) . . ?
C19 C5 N2 124.8(9) . . ?
C6 C5 N2 105.7(9) . . ?
C7 C6 C5 110.4(9) . . ?
C7 C6 H6 124.8 . . ?
C5 C6 H6 124.8 . . ?
C6 C7 C8 106.9(9) . . ?
C6 C7 H7 126.6 . . ?
C8 C7 H7 126.6 . . ?
C9 C8 N2 124.9(9) . . ?
C9 C8 C7 125.4(10) . . ?
N2 C8 C7 109.7(8) . . ?
C8 C9 C10 124.6(10) . . ?
C8 C9 C28 120.0(9) . . ?
C10 C9 C28 115.4(9) . . ?
C9 C10 N3 124.7(9) . . ?
C9 C10 C11 128.3(10) . . ?
N3 C10 C11 107.0(9) . . ?
C12 C11 C10 109.2(9) . . ?
C12 C11 H11 125.4 . . ?
C10 C11 H11 125.4 . . ?
C11 C12 C13 108.8(9) . . ?
C11 C12 H12 125.6 . . ?
C13 C12 H12 125.6 . . ?
C14 C13 N3 124.4(10) . . ?
C14 C13 C12 129.0(10) . . ?
N3 C13 C12 106.6(9) . . ?
C13 C14 C15 122.8(9) . . ?
C13 C14 C34 119.2(10) . . ?
C15 C14 C34 118.0(10) . . ?
N4 C15 C14 119.7(10) . . ?
N4 C15 C16 107.8(9) . . ?
C14 C15 C16 132.5(10) . . ?
C17 C16 C15 108.4(9) . . ?
C17 C16 H16 125.8 . . ?
C15 C16 H16 125.8 . . ?
C16 C17 C18 106.9(9) . . ?
C16 C17 H17 126.5 . . ?
C18 C17 H17 126.5 . . ?
N4 C18 C17 109.2(9) . . ?
N4 C18 C1 111.6(10) . . ?
C17 C18 C1 139.2(12) . . ?
C5 C19 C4 122.4(9) . . ?
C5 C19 C20 117.7(9) . . ?
C4 C19 C20 119.9(9) . . ?
C19 C20 C21 121.8(7) . . ?
C19 C20 S1 115.9(8) . . ?
C21 C20 S1 122.3(7) . . ?
C22 C21 C20 93.8(7) . . ?
C22 C21 H21 133.1 . . ?
C20 C21 H21 133.1 . . ?
C27 C22 C23 116.1(11) . . ?
C27 C22 C21 123.6(11) . . ?
C23 C22 C21 120.3(10) . . ?
C24 C23 C22 120.9(10) . . ?
C24 C23 S1 124.2(10) . . ?
C22 C23 S1 114.8(8) . . ?
C23 C24 C25 116.0(10) . . ?
C23 C24 H24 122.0 . . ?
C25 C24 H24 122.0 . . ?
C26 C25 C24 125.5(11) . . ?
C26 C25 H25 117.3 . . ?
C24 C25 H25 117.3 . . ?
C25 C26 C27 124.9(12) . . ?
C25 C26 H26 117.5 . . ?
C27 C26 H26 117.5 . . ?
C22 C27 C26 116.4(10) . . ?
C22 C27 H27 121.8 . . ?
C26 C27 H27 121.8 . . ?
C29 C28 C33 116.1(11) . . ?
C29 C28 C9 122.6(10) . . ?
C33 C28 C9 121.3(11) . . ?
F1 C29 C30 119.8(13) . . ?
F1 C29 C28 118.9(11) . . ?
C30 C29 C28 121.3(12) . . ?
C31 C30 F2 119.0(14) . . ?
C31 C30 C29 122.0(12) . . ?
F2 C30 C29 119.0(14) . . ?
C30 C31 C32 118.9(12) . . ?
C30 C31 F3 121.3(15) . . ?
C32 C31 F3 119.8(16) . . ?
C31 C32 F4 120.1(15) . . ?
C31 C32 C33 121.5(11) . . ?
F4 C32 C33 118.4(14) . . ?
F5 C33 C32 119.5(11) . . ?
F5 C33 C28 120.2(11) . . ?
C32 C33 C28 120.2(11) . . ?
C35 C34 C39 117.6(9) . . ?
C35 C34 C14 123.0(10) . . ?
C39 C34 C14 119.4(8) . . ?
C36 C35 C34 119.8(10) . . ?
C36 C35 H35 120.1 . . ?
C34 C35 H35 120.1 . . ?
C37 C36 C35 121.9(11) . . ?
C37 C36 H36 119.0 . . ?
C35 C36 H36 119.0 . . ?
C36 C37 C38 120.0(10) . . ?
C36 C37 Br1 119.7(10) . . ?
C38 C37 Br1 120.2(10) . . ?
C37 C38 C39 123.7(10) . . ?
C37 C38 H38 118.2 . . ?
C39 C38 H38 118.2 . . ?
C38 C39 C34 116.9(9) . . ?
C38 C39 H39 121.6 . . ?
C34 C39 H39 121.6 . . ?
C1 N1 C4 107.6(8) . . ?
C1 N1 Cr1 118.0(7) . . ?
C4 N1 Cr1 131.9(7) . . ?
C8 N2 C5 107.3(7) . . ?
C8 N2 Cr1 124.7(7) . . ?
C5 N2 Cr1 126.8(7) . . ?
C10 N3 C13 108.4(8) . . ?
C10 N3 Cr1 122.3(6) . . ?
C13 N3 Cr1 125.6(7) . . ?
C18 N4 C15 107.7(8) . . ?
C18 N4 Cr1 118.1(7) . . ?
C15 N4 Cr1 132.9(8) . . ?
C23 S1 C20 88.7(6) . . ?
O1 Cr1 N4 108.3(3) . . ?
O1 Cr1 N1 109.0(3) . . ?
N4 Cr1 N1 77.7(4) . . ?
O1 Cr1 N2 105.9(3) . . ?
N4 Cr1 N2 145.1(3) . . ?
N1 Cr1 N2 85.2(4) . . ?
O1 Cr1 N3 105.9(3) . . ?
N4 Cr1 N3 84.9(4) . . ?
N1 Cr1 N3 144.4(3) . . ?
N2 Cr1 N3 92.1(3) . . ?

loop_
_geom_bond_atom_site_label_1
_geom_bond_atom_site_label_2
_geom_bond_distance
_geom_bond_site_symmetry_2
_geom_bond_publ_flag
C1 N1 1.372(12) . ?
C1 C18 1.406(13) . ?
C1 C2 1.410(14) . ?
C2 C3 1.372(13) . ?
C2 H2 0.9300 . ?
C3 C4 1.414(13) . ?
C3 H3 0.9300 . ?
C4 N1 1.397(11) . ?
C4 C19 1.404(13) . ?
C5 C19 1.380(13) . ?
C5 C6 1.417(13) . ?
C5 N2 1.439(11) . ?
C6 C7 1.366(13) . ?
C6 H6 0.9300 . ?
C7 C8 1.415(13) . ?
C7 H7 0.9300 . ?
C8 C9 1.373(13) . ?
C8 N2 1.378(11) . ?
C9 C10 1.391(13) . ?
C9 C28 1.506(14) . ?
C10 N3 1.397(11) . ?
C10 C11 1.425(13) . ?
C11 C12 1.357(13) . ?
C11 H11 0.9300 . ?
C12 C13 1.423(13) . ?
C12 H12 0.9300 . ?
C13 C14 1.377(13) . ?
C13 N3 1.422(11) . ?
C14 C15 1.390(13) . ?
C14 C34 1.500(13) . ?
C15 N4 1.389(11) . ?
C15 C16 1.405(13) . ?
C16 C17 1.386(13) . ?
C16 H16 0.9300 . ?
C17 C18 1.399(13) . ?
C17 H17 0.9300 . ?
C18 N4 1.382(11) . ?
C19 C20 1.504(13) . ?
C20 C21 1.613(13) . ?
C20 S1 1.758(10) . ?
C21 C22 1.582(14) . ?
C21 H21 0.9300 . ?
C22 C27 1.397(16) . ?
C22 C23 1.420(14) . ?
C23 C24 1.398(14) . ?
C23 S1 1.729(11) . ?
C24 C25 1.409(13) . ?
C24 H24 0.9300 . ?
C25 C26 1.088(11) . ?
C25 H25 0.9300 . ?
C26 C27 1.476(17) . ?
C26 H26 0.9300 . ?
C27 H27 0.9300 . ?
C28 C29 1.375(14) . ?
C28 C33 1.385(14) . ?
C29 F1 1.349(13) . ?
C29 C30 1.363(16) . ?
C30 C31 1.307(16) . ?
C30 F2 1.358(13) . ?
C31 C32 1.347(16) . ?
C31 F3 1.357(13) . ?
C32 F4 1.369(11) . ?
C32 C33 1.369(15) . ?
C33 F5 1.330(12) . ?
C34 C35 1.400(12) . ?
C34 C39 1.455(13) . ?
C35 C36 1.371(14) . ?
C35 H35 0.9300 . ?
C36 C37 1.324(14) . ?
C36 H36 0.9300 . ?
C37 C38 1.338(14) . ?
C37 Br1 1.917(10) . ?
C38 C39 1.362(13) . ?
C38 H38 0.9300 . ?
C39 H39 0.9300 . ?
N1 Cr1 1.928(8) . ?
N2 Cr1 1.936(7) . ?
N3 Cr1 1.945(7) . ?
N4 Cr1 1.914(8) . ?
O1 Cr1 1.567(6) . ?

loop_
_geom_torsion_atom_site_label_1
_geom_torsion_atom_site_label_2
_geom_torsion_atom_site_label_3
_geom_torsion_atom_site_label_4
_geom_torsion
_geom_torsion_site_symmetry_1
_geom_torsion_site_symmetry_2
_geom_torsion_site_symmetry_3
_geom_torsion_site_symmetry_4
_geom_torsion_publ_flag
N1 C1 C2 C3 1.1(11) . . . . ?
C18 C1 C2 C3 -178.2(11) . . . . ?
C1 C2 C3 C4 -1.8(11) . . . . ?
C2 C3 C4 N1 1.8(10) . . . . ?
C2 C3 C4 C19 -173.4(9) . . . . ?
C19 C5 C6 C7 178.6(10) . . . . ?
N2 C5 C6 C7 1.5(11) . . . . ?
C5 C6 C7 C8 -0.9(12) . . . . ?
C6 C7 C8 C9 179.7(9) . . . . ?
C6 C7 C8 N2 0.0(11) . . . . ?
N2 C8 C9 C10 -5.2(15) . . . . ?
C7 C8 C9 C10 175.1(9) . . . . ?
N2 C8 C9 C28 174.6(9) . . . . ?
C7 C8 C9 C28 -5.1(15) . . . . ?
C8 C9 C10 N3 -1.3(14) . . . . ?
C28 C9 C10 N3 178.9(8) . . . . ?
C8 C9 C10 C11 -179.5(9) . . . . ?
C28 C9 C10 C11 0.7(14) . . . . ?
C9 C10 C11 C12 179.7(9) . . . . ?
N3 C10 C11 C12 1.2(10) . . . . ?
C10 C11 C12 C13 -1.7(11) . . . . ?
C11 C12 C13 C14 -177.2(9) . . . . ?
C11 C12 C13 N3 1.6(10) . . . . ?
N3 C13 C14 C15 -2.7(14) . . . . ?
C12 C13 C14 C15 176.0(9) . . . . ?
N3 C13 C14 C34 176.1(8) . . . . ?
C12 C13 C14 C34 -5.3(15) . . . . ?
C13 C14 C15 N4 7.2(14) . . . . ?
C34 C14 C15 N4 -171.6(8) . . . . ?
C13 C14 C15 C16 -168.9(10) . . . . ?
C34 C14 C15 C16 12.4(15) . . . . ?
N4 C15 C16 C17 0.0(10) . . . . ?
C14 C15 C16 C17 176.4(10) . . . . ?
C15 C16 C17 C18 0.4(11) . . . . ?
C16 C17 C18 N4 -0.7(10) . . . . ?
C16 C17 C18 C1 -178.8(11) . . . . ?
N1 C1 C18 N4 -2.2(10) . . . . ?
C2 C1 C18 N4 177.1(11) . . . . ?
N1 C1 C18 C17 175.9(10) . . . . ?
C2 C1 C18 C17 -5(2) . . . . ?
C6 C5 C19 C4 -167.8(9) . . . . ?
N2 C5 C19 C4 8.9(14) . . . . ?
C6 C5 C19 C20 9.0(14) . . . . ?
N2 C5 C19 C20 -174.4(8) . . . . ?
N1 C4 C19 C5 -4.4(13) . . . . ?
C3 C4 C19 C5 170.3(10) . . . . ?
N1 C4 C19 C20 178.9(7) . . . . ?
C3 C4 C19 C20 -6.4(15) . . . . ?
C5 C19 C20 C21 57.5(11) . . . . ?
C4 C19 C20 C21 -125.6(9) . . . . ?
C5 C19 C20 S1 -123.6(8) . . . . ?
C4 C19 C20 S1 53.2(10) . . . . ?
C19 C20 C21 C22 -179.4(8) . . . . ?
S1 C20 C21 C22 1.7(8) . . . . ?
C20 C21 C22 C27 -179.7(10) . . . . ?
C20 C21 C22 C23 -1.4(10) . . . . ?
C27 C22 C23 C24 2.1(15) . . . . ?
C21 C22 C23 C24 -176.4(8) . . . . ?
C27 C22 C23 S1 179.2(8) . . . . ?
C21 C22 C23 S1 0.8(12) . . . . ?
C22 C23 C24 C25 1.9(14) . . . . ?
S1 C23 C24 C25 -174.9(7) . . . . ?
C23 C24 C25 C26 -3.8(16) . . . . ?
C24 C25 C26 C27 1.2(19) . . . . ?
C23 C22 C27 C26 -4.5(15) . . . . ?
C21 C22 C27 C26 173.9(8) . . . . ?
C25 C26 C27 C22 3.3(18) . . . . ?
C8 C9 C28 C29 -100.2(12) . . . . ?
C10 C9 C28 C29 79.7(12) . . . . ?
C8 C9 C28 C33 79.1(12) . . . . ?
C10 C9 C28 C33 -101.0(11) . . . . ?
C33 C28 C29 F1 179.8(9) . . . . ?
C9 C28 C29 F1 -0.8(15) . . . . ?
C33 C28 C29 C30 2.3(15) . . . . ?
C9 C28 C29 C30 -178.3(10) . . . . ?
F1 C29 C30 C31 -178.7(10) . . . . ?
C28 C29 C30 C31 -1.2(17) . . . . ?
F1 C29 C30 F2 0.3(16) . . . . ?
C28 C29 C30 F2 177.8(9) . . . . ?
F2 C30 C31 C32 -179.5(9) . . . . ?
C29 C30 C31 C32 -0.5(18) . . . . ?
F2 C30 C31 F3 0.8(17) . . . . ?
C29 C30 C31 F3 179.8(10) . . . . ?
C30 C31 C32 F4 -179.6(10) . . . . ?
F3 C31 C32 F4 0.1(15) . . . . ?
C30 C31 C32 C33 1.0(17) . . . . ?
F3 C31 C32 C33 -179.3(9) . . . . ?
C31 C32 C33 F5 178.3(10) . . . . ?
F4 C32 C33 F5 -1.2(15) . . . . ?
C31 C32 C33 C28 0.2(16) . . . . ?
F4 C32 C33 C28 -179.2(9) . . . . ?
C29 C28 C33 F5 -179.8(9) . . . . ?
C9 C28 C33 F5 0.8(15) . . . . ?
C29 C28 C33 C32 -1.7(14) . . . . ?
C9 C28 C33 C32 178.8(9) . . . . ?
C13 C14 C34 C35 56.5(13) . . . . ?
C15 C14 C34 C35 -124.7(10) . . . . ?
C13 C14 C34 C39 -125.2(10) . . . . ?
C15 C14 C34 C39 53.6(12) . . . . ?
C39 C34 C35 C36 -0.2(14) . . . . ?
C14 C34 C35 C36 178.2(10) . . . . ?
C34 C35 C36 C37 -0.5(17) . . . . ?
C35 C36 C37 C38 2.4(18) . . . . ?
C35 C36 C37 Br1 -178.2(8) . . . . ?
C36 C37 C38 C39 -3.7(18) . . . . ?
Br1 C37 C38 C39 176.9(9) . . . . ?
C37 C38 C39 C34 2.9(16) . . . . ?
C35 C34 C39 C38 -1.0(14) . . . . ?
C14 C34 C39 C38 -179.4(9) . . . . ?
C18 C1 N1 C4 179.5(7) . . . . ?
C2 C1 N1 C4 0.0(10) . . . . ?
C18 C1 N1 Cr1 15.5(10) . . . . ?
C2 C1 N1 Cr1 -164.0(6) . . . . ?
C19 C4 N1 C1 174.9(8) . . . . ?
C3 C4 N1 C1 -1.1(9) . . . . ?
C19 C4 N1 Cr1 -24.2(12) . . . . ?
C3 C4 N1 Cr1 159.8(6) . . . . ?
C9 C8 N2 C5 -178.8(8) . . . . ?
C7 C8 N2 C5 0.9(10) . . . . ?
C9 C8 N2 Cr1 -10.6(12) . . . . ?
C7 C8 N2 Cr1 169.2(6) . . . . ?
C19 C5 N2 C8 -178.7(8) . . . . ?
C6 C5 N2 C8 -1.4(9) . . . . ?
C19 C5 N2 Cr1 13.3(12) . . . . ?
C6 C5 N2 Cr1 -169.4(6) . . . . ?
C9 C10 N3 C13 -178.7(8) . . . . ?
C11 C10 N3 C13 -0.2(9) . . . . ?
C9 C10 N3 Cr1 22.2(11) . . . . ?
C11 C10 N3 Cr1 -159.3(6) . . . . ?
C14 C13 N3 C10 178.1(8) . . . . ?
C12 C13 N3 C10 -0.8(9) . . . . ?
C14 C13 N3 Cr1 -23.7(12) . . . . ?
C12 C13 N3 Cr1 157.4(6) . . . . ?
C17 C18 N4 C15 0.7(10) . . . . ?
C1 C18 N4 C15 179.4(7) . . . . ?
C17 C18 N4 Cr1 169.3(6) . . . . ?
C1 C18 N4 Cr1 -12.1(9) . . . . ?
C14 C15 N4 C18 -177.4(8) . . . . ?
C16 C15 N4 C18 -0.5(10) . . . . ?
C14 C15 N4 Cr1 16.5(13) . . . . ?
C16 C15 N4 Cr1 -166.6(7) . . . . ?
C24 C23 S1 C20 177.3(9) . . . . ?
C22 C23 S1 C20 0.3(8) . . . . ?
C19 C20 S1 C23 179.7(7) . . . . ?
C21 C20 S1 C23 -1.4(7) . . . . ?
C18 N4 Cr1 O1 -90.3(7) . . . . ?
C15 N4 Cr1 O1 74.7(9) . . . . ?
C18 N4 Cr1 N1 15.9(6) . . . . ?
C15 N4 Cr1 N1 -179.1(9) . . . . ?
C18 N4 Cr1 N2 78.3(9) . . . . ?
C15 N4 Cr1 N2 -116.7(9) . . . . ?
C18 N4 Cr1 N3 164.6(7) . . . . ?
C15 N4 Cr1 N3 -30.4(8) . . . . ?
C1 N1 Cr1 O1 88.1(7) . . . . ?
C4 N1 Cr1 O1 -71.2(8) . . . . ?
C1 N1 Cr1 N4 -17.3(6) . . . . ?
C4 N1 Cr1 N4 -176.6(8) . . . . ?
C1 N1 Cr1 N2 -166.6(6) . . . . ?
C4 N1 Cr1 N2 34.0(8) . . . . ?
C1 N1 Cr1 N3 -79.8(9) . . . . ?
C4 N1 Cr1 N3 120.9(8) . . . . ?
C8 N2 Cr1 O1 -84.5(7) . . . . ?
C5 N2 Cr1 O1 81.5(7) . . . . ?
C8 N2 Cr1 N4 106.8(8) . . . . ?
C5 N2 Cr1 N4 -87.2(9) . . . . ?
C8 N2 Cr1 N1 167.2(7) . . . . ?
C5 N2 Cr1 N1 -26.8(7) . . . . ?
C8 N2 Cr1 N3 22.7(7) . . . . ?
C5 N2 Cr1 N3 -171.3(7) . . . . ?
C10 N3 Cr1 O1 79.5(7) . . . . ?
C13 N3 Cr1 O1 -75.9(8) . . . . ?
C10 N3 Cr1 N4 -172.8(7) . . . . ?
C13 N3 Cr1 N4 31.8(7) . . . . ?
C10 N3 Cr1 N1 -112.3(8) . . . . ?
C13 N3 Cr1 N1 92.2(8) . . . . ?
C10 N3 Cr1 N2 -27.7(7) . . . . ?
C13 N3 Cr1 N2 176.9(7) . . . . ?
